data_7207081
loop_
_publ_author_name
'Jin, Rui-Fang'
'Yang, Shi-Yao'
'Li, Hui-Min'
'Long, La-Sheng'
'Huang, Rong-Bin'
'Zheng, Lan-Sun'

_publ_section_title
;
 Effect of ionic radius on the assemblies of first row transition
 metal--5-tert-butylisophthalates--(2,2&#x2032;-bipyridine or
 phenanthroline) coordination compounds
;
_journal_issue 4
_journal_name_full CrystEngComm
_journal_page_first 1301
_journal_paper_doi 10.1039/c1ce05959a
_journal_volume 14
_journal_year 2012
_chemical_formula_moiety 'C56 H52 Mn3 N4 O12'
_chemical_formula_sum 'C56 H52 Mn3 N4 O12'
_chemical_formula_weight 1137.84
_chemical_name_systematic
;
?
;
_space_group_IT_number 14
_symmetry_cell_setting monoclinic
_symmetry_space_group_name_Hall '-P 2ybc'
_symmetry_space_group_name_H-M 'P 1 21/c 1'
_atom_sites_solution_hydrogens geom
_atom_sites_solution_primary direct
_atom_sites_solution_secondary difmap
_audit_creation_method SHELXL-97
_cell_angle_alpha 90.00
_cell_angle_beta 101.54(3)
_cell_angle_gamma 90.00
_cell_formula_units_Z 4
_cell_length_a 9.845(2)
_cell_length_b 23.329(5)
_cell_length_c 22.778(5)
_cell_measurement_reflns_used 18780
_cell_measurement_temperature 173(2)
_cell_measurement_theta_max 54.83
_cell_measurement_theta_min 6.04
_cell_volume 5126(2)
_computing_cell_refinement PROCESS-AUTO
_computing_data_collection 'PROCESS-AUTO (Rigaku Corporation,1998)'
_computing_data_reduction 'teXsan (Molecular Structure Corporation & Rigaku Corporation, 1999)'
_computing_molecular_graphics 'ORTEP-II (Johnson, 1976)'
_computing_publication_material 'SHELXL-97 (Sheldrick, 1997)'
_computing_structure_refinement 'SHELXL-97 (Sheldrick, 1997)'
_computing_structure_solution 'SHELXS-97 (Sheldrick, 1990)'
_diffrn_ambient_temperature 173(2)
_diffrn_measured_fraction_theta_full 0.991
_diffrn_measured_fraction_theta_max 0.991
_diffrn_measurement_device_type 'Rigaku R-AXIS RAPID imaging plate'
_diffrn_measurement_method 'omega scan'
_diffrn_radiation_monochromator graphite
_diffrn_radiation_source 'fine-focus sealed tube'
_diffrn_radiation_type MoK\a
_diffrn_radiation_wavelength 0.71073
_diffrn_reflns_av_R_equivalents 0.0654
_diffrn_reflns_av_sigmaI/netI 0.0638
_diffrn_reflns_limit_h_max 12
_diffrn_reflns_limit_h_min -12
_diffrn_reflns_limit_k_max 30
_diffrn_reflns_limit_k_min -30
_diffrn_reflns_limit_l_max 22
_diffrn_reflns_limit_l_min -29
_diffrn_reflns_number 41496
_diffrn_reflns_theta_full 27.47
_diffrn_reflns_theta_max 27.47
_diffrn_reflns_theta_min 3.02
_exptl_absorpt_coefficient_mu 0.796
_exptl_absorpt_correction_T_max 0.8899
_exptl_absorpt_correction_T_min 0.7680
_exptl_absorpt_correction_type multi-scan
_exptl_absorpt_process_details 'Tompa_analytical (Rigaku Corporation, 1999)'
_exptl_crystal_colour 'pale yellow'
_exptl_crystal_density_diffrn 1.475
_exptl_crystal_density_meas ?
_exptl_crystal_density_method 'not measured'
_exptl_crystal_description block
_exptl_crystal_F_000 2348
_exptl_crystal_size_max 0.35
_exptl_crystal_size_mid 0.24
_exptl_crystal_size_min 0.15
_refine_diff_density_max 0.741
_refine_diff_density_min -0.995
_refine_diff_density_rms 0.121
_refine_ls_extinction_method none
_refine_ls_goodness_of_fit_ref 1.099
_refine_ls_hydrogen_treatment constr
_refine_ls_matrix_type full
_refine_ls_number_parameters 715
_refine_ls_number_reflns 11645
_refine_ls_number_restraints 51
_refine_ls_restrained_S_all 1.105
_refine_ls_R_factor_all 0.0890
_refine_ls_R_factor_gt 0.0467
_refine_ls_shift/su_max 0.001
_refine_ls_shift/su_mean 0.000
_refine_ls_structure_factor_coef Fsqd
_refine_ls_weighting_details 'calc w=1/[\s^2^(Fo^2^)+(0.0763P)^2^+2.9366P] where P=(Fo^2^+2Fc^2^)/3'
_refine_ls_weighting_scheme calc
_refine_ls_wR_factor_gt 0.1121
_refine_ls_wR_factor_ref 0.1645
_reflns_number_gt 7455
_reflns_number_total 11645
_reflns_threshold_expression >2sigma(I)
_cod_data_source_file c1ce05959a.txt
_cod_data_source_block MnBpy-[Mn3(tbip)3(bpy)2]n
_cod_depositor_comments
;
The following automatic conversions were performed:

'_exptl_crystal_density_meas' value 'not measured' was changed to '?'
- the value is perceived as not measured.

Automatic conversion script
Id: cif_fix_values 3008 2015-01-20 13:52:24Z robertas 
;
_cod_original_cell_volume 5125.5(18)
_cod_original_sg_symbol_H-M 'P 21/c'
_cod_database_code 7207081

loop_
_symmetry_equiv_pos_as_xyz
'x, y, z'
'-x, y+1/2, -z+1/2'
'-x, -y, -z'
'x, -y-1/2, z-1/2'

loop_
_atom_site_label
_atom_site_type_symbol
_atom_site_fract_x
_atom_site_fract_y
_atom_site_fract_z
_atom_site_U_iso_or_equiv
_atom_site_adp_type
_atom_site_occupancy
_atom_site_symmetry_multiplicity
_atom_site_calc_flag
_atom_site_refinement_flags
_atom_site_disorder_assembly
_atom_site_disorder_group
Mn1 Mn 0.15797(5) 0.35640(2) 0.25329(2) 0.01788(14) Uani 1 1 d . . .
Mn2 Mn 0.22943(5) 0.25276(2) 0.35162(2) 0.01716(13) Uani 1 1 d . . .
Mn3 Mn 0.30115(5) 0.14195(2) 0.44705(2) 0.01799(13) Uani 1 1 d . . .
O1 O 0.1600(3) 0.28761(10) 0.19556(11) 0.0281(6) Uani 1 1 d . . .
O2 O 0.2120(2) 0.21302(10) 0.25806(10) 0.0245(5) Uani 1 1 d . . .
O3 O 0.2540(2) 0.21221(10) -0.05484(10) 0.0236(5) Uani 1 1 d . . .
O4 O 0.3003(3) 0.28935(10) 0.00527(11) 0.0261(6) Uani 1 1 d . . .
O5 O 0.0531(2) 0.31187(10) 0.32714(11) 0.0257(6) Uani 1 1 d . . .
O6 O -0.0748(2) 0.36282(11) 0.25532(12) 0.0302(6) Uani 1 1 d . . .
O7 O -0.5936(2) 0.37468(11) 0.25394(12) 0.0320(6) Uani 1 1 d . . .
O8 O -0.6673(2) 0.32797(9) 0.32589(11) 0.0217(5) Uani 1 1 d . . .
O9 O 0.4027(2) 0.19412(12) 0.37388(12) 0.0315(6) Uani 1 1 d . . .
O10 O 0.5306(2) 0.14336(10) 0.44532(12) 0.0273(6) Uani 1 1 d . . .
O11 O 1.0485(2) 0.13104(10) 0.44798(11) 0.0270(6) Uani 1 1 d . . .
O12 O 1.1277(2) 0.17630(9) 0.37666(11) 0.0210(5) Uani 1 1 d . . .
N1 N 0.1648(3) 0.44476(12) 0.29386(14) 0.0257(7) Uani 1 1 d . . .
N2 N 0.1016(3) 0.41710(11) 0.17740(12) 0.0185(6) Uani 1 1 d . . .
N4 N 0.2872(3) 0.05272(12) 0.40656(13) 0.0222(6) Uani 1 1 d . . .
N13 N 0.3456(3) 0.08025(11) 0.52325(13) 0.0193(6) Uani 1 1 d . . .
C1 C 0.2233(3) 0.20191(14) 0.15350(15) 0.0186(7) Uani 1 1 d . . .
C2 C 0.2358(3) 0.23140(14) 0.10167(15) 0.0185(7) Uani 1 1 d . . .
H2A H 0.2275 0.2720 0.1007 0.022 Uiso 1 1 calc R . .
C3 C 0.2602(3) 0.20258(14) 0.05111(15) 0.0193(7) Uani 1 1 d . . .
C4 C 0.2740(3) 0.14281(14) 0.05313(16) 0.0217(7) Uani 1 1 d . . .
H4A H 0.2890 0.1229 0.0186 0.026 Uiso 1 1 calc R . .
C5 C 0.2661(3) 0.11173(14) 0.10527(16) 0.0224(7) Uani 1 1 d . . .
C6 C 0.2397(3) 0.14214(14) 0.15453(16) 0.0215(7) Uani 1 1 d . . .
H6A H 0.2327 0.1217 0.1899 0.026 Uiso 1 1 calc R . .
C7 C 0.1969(3) 0.23610(14) 0.20744(15) 0.0194(7) Uani 1 1 d . . .
C8 C 0.2724(3) 0.23674(14) -0.00464(16) 0.0191(7) Uani 1 1 d . . .
C9 C 0.2859(4) 0.04593(16) 0.10515(19) 0.0347(9) Uani 1 1 d . . .
C10 C 0.1682(5) 0.01925(18) 0.0590(2) 0.0501(12) Uani 1 1 d . . .
H10A H 0.0790 0.0288 0.0694 0.075 Uiso 1 1 calc R . .
H10B H 0.1796 -0.0225 0.0589 0.075 Uiso 1 1 calc R . .
H10C H 0.1708 0.0344 0.0191 0.075 Uiso 1 1 calc R . .
C11 C 0.2846(6) 0.01916(17) 0.1663(2) 0.0504(13) Uani 1 1 d . . .
H11A H 0.1950 0.0267 0.1774 0.076 Uiso 1 1 calc R . .
H11B H 0.3590 0.0359 0.1965 0.076 Uiso 1 1 calc R . .
H11C H 0.2987 -0.0223 0.1643 0.076 Uiso 1 1 calc R . .
C12 C 0.4257(5) 0.03164(18) 0.0873(2) 0.0520(13) Uani 1 1 d . . .
H12A H 0.5014 0.0501 0.1154 0.078 Uiso 1 1 calc R . .
H12B H 0.4245 0.0457 0.0466 0.078 Uiso 1 1 calc R . .
H12C H 0.4396 -0.0100 0.0885 0.078 Uiso 1 1 calc R . .
C13 C -0.1778(3) 0.33608(13) 0.33806(16) 0.0188(7) Uani 1 1 d . . .
C14 C -0.3114(3) 0.35031(14) 0.30814(16) 0.0207(7) Uani 1 1 d . . .
H14A H -0.3266 0.3650 0.2685 0.025 Uiso 1 1 calc R . .
C15 C -0.4225(3) 0.34278(14) 0.33684(15) 0.0183(7) Uani 1 1 d . . .
C16 C -0.3975(3) 0.32661(14) 0.39718(16) 0.0220(7) Uani 1 1 d . . .
H16A H -0.4736 0.3222 0.4167 0.026 Uiso 1 1 calc R . .
C17 C -0.2627(3) 0.31680(15) 0.42955(15) 0.0212(7) Uani 1 1 d . A .
C18 C -0.1546(3) 0.31993(14) 0.39787(16) 0.0215(7) Uani 1 1 d . . .
H18A H -0.0630 0.3107 0.4179 0.026 Uiso 1 1 calc R . .
C19 C -0.0610(3) 0.33720(14) 0.30482(16) 0.0203(7) Uani 1 1 d . . .
C20 C -0.5685(3) 0.34935(14) 0.30268(16) 0.0210(7) Uani 1 1 d . . .
C21 C -0.2359(4) 0.30552(16) 0.49667(17) 0.0299(8) Uani 1 1 d D . .
C22 C -0.3464(15) 0.2655(5) 0.5129(8) 0.033(3) Uani 0.50 1 d PDU A 1
H22A H -0.4388 0.2798 0.4947 0.049 Uiso 0.50 1 calc PR A 1
H22B H -0.3367 0.2642 0.5565 0.049 Uiso 0.50 1 calc PR A 1
H22C H -0.3342 0.2269 0.4978 0.049 Uiso 0.50 1 calc PR A 1
C23 C -0.2553(13) 0.3659(4) 0.5244(5) 0.050(3) Uani 0.50 1 d PDU A 1
H23A H -0.3494 0.3799 0.5086 0.075 Uiso 0.50 1 calc PR A 1
H23B H -0.1878 0.3928 0.5137 0.075 Uiso 0.50 1 calc PR A 1
H23C H -0.2408 0.3626 0.5681 0.075 Uiso 0.50 1 calc PR A 1
C24 C -0.0911(9) 0.2848(5) 0.5219(5) 0.048(3) Uani 0.50 1 d PDU A 1
H24A H -0.0821 0.2765 0.5646 0.072 Uiso 0.50 1 calc PR A 1
H24B H -0.0243 0.3145 0.5166 0.072 Uiso 0.50 1 calc PR A 1
H24C H -0.0727 0.2499 0.5008 0.072 Uiso 0.50 1 calc PR A 1
C22' C -0.3635(14) 0.2835(6) 0.5177(8) 0.039(4) Uani 0.50 1 d PDU A 2
H22D H -0.4308 0.3147 0.5162 0.058 Uiso 0.50 1 calc PR A 2
H22E H -0.3366 0.2694 0.5589 0.058 Uiso 0.50 1 calc PR A 2
H22F H -0.4054 0.2522 0.4915 0.058 Uiso 0.50 1 calc PR A 2
C23' C -0.1779(14) 0.3585(5) 0.5303(6) 0.058(3) Uani 0.50 1 d PDU A 2
H23D H -0.2418 0.3906 0.5188 0.087 Uiso 0.50 1 calc PR A 2
H23E H -0.0878 0.3677 0.5206 0.087 Uiso 0.50 1 calc PR A 2
H23F H -0.1663 0.3516 0.5735 0.087 Uiso 0.50 1 calc PR A 2
C24' C -0.1252(10) 0.2562(4) 0.5139(5) 0.042(3) Uani 0.50 1 d PDU A 2
H24D H -0.1641 0.2200 0.4964 0.063 Uiso 0.50 1 calc PR A 2
H24E H -0.1006 0.2526 0.5576 0.063 Uiso 0.50 1 calc PR A 2
H24F H -0.0420 0.2656 0.4983 0.063 Uiso 0.50 1 calc PR A 2
C25 C 0.6374(3) 0.17614(13) 0.36559(16) 0.0192(7) Uani 1 1 d . . .
C26 C 0.7711(3) 0.16307(14) 0.39615(16) 0.0214(7) Uani 1 1 d . . .
H26A H 0.7865 0.1494 0.4362 0.026 Uiso 1 1 calc R . .
C27 C 0.8813(3) 0.17027(13) 0.36732(16) 0.0194(7) Uani 1 1 d . . .
C28 C 0.8577(3) 0.18777(14) 0.30736(16) 0.0208(7) Uani 1 1 d . . .
H28A H 0.9343 0.1930 0.2884 0.025 Uiso 1 1 calc R . .
C29 C 0.7240(3) 0.19772(14) 0.27497(16) 0.0212(7) Uani 1 1 d . . .
C30 C 0.6145(3) 0.19341(14) 0.30608(17) 0.0244(8) Uani 1 1 d . . .
H30A H 0.5230 0.2025 0.2859 0.029 Uiso 1 1 calc R . .
C31 C 0.5169(3) 0.17124(14) 0.39700(17) 0.0220(7) Uani 1 1 d . . .
C32 C 1.0272(3) 0.15878(14) 0.40024(16) 0.0201(7) Uani 1 1 d . . .
C33 C 0.6937(4) 0.20886(16) 0.20709(16) 0.0279(8) Uani 1 1 d . . .
C34 C 0.6197(4) 0.15501(17) 0.17752(18) 0.0347(9) Uani 1 1 d . . .
H34A H 0.6765 0.1211 0.1907 0.052 Uiso 1 1 calc R . .
H34B H 0.6058 0.1585 0.1339 0.052 Uiso 1 1 calc R . .
H34C H 0.5296 0.1511 0.1892 0.052 Uiso 1 1 calc R . .
C35 C 0.8281(4) 0.21912(19) 0.18443(18) 0.0367(10) Uani 1 1 d . . .
H35A H 0.8865 0.1848 0.1916 0.055 Uiso 1 1 calc R . .
H35B H 0.8778 0.2518 0.2058 0.055 Uiso 1 1 calc R . .
H35C H 0.8059 0.2273 0.1414 0.055 Uiso 1 1 calc R . .
C36 C 0.5980(4) 0.26097(18) 0.18963(18) 0.0372(10) Uani 1 1 d . . .
H36A H 0.6492 0.2962 0.2027 0.056 Uiso 1 1 calc R . .
H36B H 0.5179 0.2580 0.2090 0.056 Uiso 1 1 calc R . .
H36C H 0.5660 0.2618 0.1460 0.056 Uiso 1 1 calc R . .
C37 C 0.1865(4) 0.45510(16) 0.35241(16) 0.0305(9) Uani 1 1 d . . .
H37A H 0.2216 0.4249 0.3791 0.037 Uiso 1 1 calc R . .
C38 C 0.1607(4) 0.50733(17) 0.37643(19) 0.0388(10) Uani 1 1 d . . .
H38A H 0.1780 0.5132 0.4185 0.047 Uiso 1 1 calc R . .
C39 C 0.1088(5) 0.55093(17) 0.3371(2) 0.0426(11) Uani 1 1 d . . .
H39A H 0.0878 0.5872 0.3521 0.051 Uiso 1 1 calc R . .
C40 C 0.0875(4) 0.54182(15) 0.27597(19) 0.0335(9) Uani 1 1 d . . .
H40A H 0.0529 0.5717 0.2487 0.040 Uiso 1 1 calc R . .
C41 C 0.1178(3) 0.48777(14) 0.25502(17) 0.0244(8) Uani 1 1 d . . .
C42 C 0.0961(3) 0.47331(14) 0.19046(16) 0.0218(7) Uani 1 1 d . . .
C43 C 0.0692(4) 0.51434(15) 0.14533(17) 0.0273(8) Uani 1 1 d . . .
H43A H 0.0696 0.5539 0.1551 0.033 Uiso 1 1 calc R . .
C44 C 0.0417(4) 0.49699(16) 0.08588(17) 0.0284(8) Uani 1 1 d . . .
H44A H 0.0218 0.5245 0.0546 0.034 Uiso 1 1 calc R . .
C45 C 0.0438(3) 0.43896(15) 0.07270(17) 0.0261(8) Uani 1 1 d . . .
H45A H 0.0240 0.4259 0.0324 0.031 Uiso 1 1 calc R . .
C46 C 0.0754(3) 0.40043(15) 0.12007(15) 0.0219(7) Uani 1 1 d . . .
H46A H 0.0786 0.3607 0.1114 0.026 Uiso 1 1 calc R . .
C47 C 0.3761(3) 0.09664(16) 0.58092(16) 0.0243(8) Uani 1 1 d . . .
H47A H 0.3817 0.1365 0.5897 0.029 Uiso 1 1 calc R . .
C48 C 0.3998(4) 0.05811(16) 0.62839(17) 0.0286(8) Uani 1 1 d . . .
H48A H 0.4211 0.0712 0.6687 0.034 Uiso 1 1 calc R . .
C49 C 0.3915(4) -0.00005(16) 0.61517(18) 0.0316(9) Uani 1 1 d . . .
H49A H 0.4071 -0.0276 0.6465 0.038 Uiso 1 1 calc R . .
C50 C 0.3599(4) -0.01777(16) 0.55558(17) 0.0273(8) Uani 1 1 d . . .
H50A H 0.3534 -0.0574 0.5458 0.033 Uiso 1 1 calc R . .
C51 C 0.3383(3) 0.02358(14) 0.51071(16) 0.0208(7) Uani 1 1 d . . .
C52 C 0.3060(3) 0.00812(14) 0.44575(17) 0.0221(7) Uani 1 1 d . . .
C53 C 0.2940(4) -0.04864(16) 0.42546(19) 0.0308(9) Uani 1 1 d . . .
H53A H 0.3072 -0.0795 0.4532 0.037 Uiso 1 1 calc R . .
C54 C 0.2624(4) -0.05944(17) 0.36392(19) 0.0327(9) Uani 1 1 d . . .
H54A H 0.2532 -0.0977 0.3493 0.039 Uiso 1 1 calc R . .
C55 C 0.2448(4) -0.01391(18) 0.3249(2) 0.0359(10) Uani 1 1 d . . .
H55A H 0.2232 -0.0201 0.2828 0.043 Uiso 1 1 calc R . .
C56 C 0.2591(4) 0.04143(16) 0.34798(16) 0.0270(8) Uani 1 1 d . . .
H56A H 0.2483 0.0727 0.3207 0.032 Uiso 1 1 calc R . .

loop_
_atom_site_aniso_label
_atom_site_aniso_U_11
_atom_site_aniso_U_22
_atom_site_aniso_U_33
_atom_site_aniso_U_23
_atom_site_aniso_U_13
_atom_site_aniso_U_12
Mn1 0.0166(2) 0.0224(3) 0.0156(3) 0.0024(2) 0.0055(2) 0.0025(2)
Mn2 0.0151(2) 0.0222(3) 0.0153(3) 0.0030(2) 0.00583(19) 0.00102(19)
Mn3 0.0164(2) 0.0207(3) 0.0177(3) 0.0016(2) 0.0054(2) 0.00166(19)
O1 0.0412(15) 0.0263(13) 0.0193(14) 0.0002(10) 0.0118(11) 0.0067(11)
O2 0.0337(13) 0.0299(13) 0.0110(12) 0.0019(10) 0.0074(10) 0.0015(11)
O3 0.0337(13) 0.0284(12) 0.0103(12) -0.0040(10) 0.0078(10) -0.0022(11)
O4 0.0378(14) 0.0251(12) 0.0166(13) 0.0036(10) 0.0088(11) -0.0049(11)
O5 0.0174(11) 0.0342(13) 0.0269(15) 0.0005(11) 0.0074(10) 0.0038(10)
O6 0.0207(12) 0.0450(15) 0.0277(15) 0.0085(12) 0.0112(11) 0.0012(11)
O7 0.0215(12) 0.0462(15) 0.0282(15) 0.0177(13) 0.0045(11) 0.0039(12)
O8 0.0164(11) 0.0275(12) 0.0223(13) 0.0041(10) 0.0063(10) -0.0023(10)
O9 0.0165(12) 0.0496(16) 0.0286(15) -0.0028(12) 0.0050(10) 0.0069(11)
O10 0.0225(12) 0.0271(13) 0.0361(16) 0.0053(11) 0.0148(11) 0.0021(10)
O11 0.0240(12) 0.0328(13) 0.0242(14) 0.0108(11) 0.0048(10) 0.0030(11)
O12 0.0136(10) 0.0267(12) 0.0243(14) 0.0013(10) 0.0079(9) -0.0013(9)
N1 0.0263(15) 0.0292(15) 0.0223(17) 0.0033(13) 0.0066(13) 0.0011(13)
N2 0.0149(13) 0.0262(14) 0.0173(15) 0.0051(12) 0.0097(11) 0.0026(11)
N4 0.0181(13) 0.0274(15) 0.0216(17) 0.0023(12) 0.0055(12) 0.0023(12)
N13 0.0159(13) 0.0237(14) 0.0203(16) 0.0041(12) 0.0085(11) 0.0009(11)
C1 0.0202(16) 0.0244(16) 0.0115(17) -0.0042(13) 0.0040(13) 0.0000(13)
C2 0.0212(16) 0.0204(15) 0.0159(17) -0.0004(13) 0.0084(13) -0.0001(13)
C3 0.0185(16) 0.0243(16) 0.0168(18) 0.0014(13) 0.0075(13) -0.0020(13)
C4 0.0232(17) 0.0247(17) 0.0180(18) -0.0034(14) 0.0062(14) -0.0009(14)
C5 0.0251(17) 0.0225(16) 0.0209(19) -0.0017(14) 0.0075(14) -0.0027(14)
C6 0.0188(16) 0.0268(17) 0.0204(19) -0.0009(14) 0.0074(14) -0.0008(14)
C7 0.0191(16) 0.0245(16) 0.0157(17) -0.0029(14) 0.0063(13) -0.0018(13)
C8 0.0158(15) 0.0221(16) 0.0209(19) 0.0031(14) 0.0073(13) 0.0001(13)
C9 0.047(2) 0.0261(19) 0.035(2) -0.0044(17) 0.0191(19) -0.0020(18)
C10 0.071(3) 0.031(2) 0.050(3) -0.009(2) 0.018(3) -0.016(2)
C11 0.089(4) 0.027(2) 0.039(3) 0.0041(19) 0.020(3) 0.009(2)
C12 0.064(3) 0.029(2) 0.071(4) 0.001(2) 0.032(3) 0.013(2)
C13 0.0154(15) 0.0200(15) 0.0218(19) 0.0005(14) 0.0053(13) -0.0014(13)
C14 0.0174(15) 0.0252(17) 0.0204(19) 0.0032(14) 0.0057(13) -0.0016(13)
C15 0.0134(14) 0.0225(16) 0.0194(18) -0.0005(14) 0.0043(13) 0.0005(13)
C16 0.0180(16) 0.0272(17) 0.0233(19) 0.0008(15) 0.0100(14) -0.0025(14)
C17 0.0196(16) 0.0302(17) 0.0136(17) -0.0013(14) 0.0027(13) -0.0028(14)
C18 0.0139(15) 0.0277(17) 0.0228(19) 0.0006(14) 0.0033(13) -0.0013(14)
C19 0.0175(16) 0.0256(17) 0.0191(18) 0.0018(14) 0.0069(13) -0.0004(14)
C20 0.0166(15) 0.0253(17) 0.0226(19) 0.0017(14) 0.0074(14) 0.0004(13)
C21 0.0267(18) 0.044(2) 0.019(2) -0.0007(17) 0.0039(15) -0.0080(17)
C22 0.041(6) 0.031(5) 0.026(5) -0.001(5) 0.003(4) -0.015(5)
C23 0.079(7) 0.048(5) 0.022(5) -0.001(4) 0.010(5) -0.023(5)
C24 0.025(4) 0.098(7) 0.020(5) 0.020(5) 0.000(3) -0.005(5)
C22' 0.032(5) 0.061(8) 0.023(6) 0.011(6) 0.004(4) -0.007(5)
C23' 0.082(7) 0.056(6) 0.029(5) -0.008(4) -0.005(6) -0.022(6)
C24' 0.042(5) 0.066(6) 0.017(4) -0.003(4) 0.003(4) 0.014(5)
C25 0.0155(15) 0.0214(16) 0.0218(19) 0.0014(14) 0.0066(13) 0.0005(13)
C26 0.0211(16) 0.0219(16) 0.0215(19) 0.0030(14) 0.0051(14) 0.0011(14)
C27 0.0157(15) 0.0183(15) 0.0246(19) -0.0001(14) 0.0048(13) 0.0002(13)
C28 0.0189(16) 0.0224(16) 0.0229(19) 0.0022(14) 0.0082(14) 0.0008(13)
C29 0.0183(16) 0.0226(16) 0.0232(19) -0.0009(14) 0.0050(14) -0.0001(13)
C30 0.0162(16) 0.0256(17) 0.030(2) -0.0027(15) 0.0017(14) -0.0018(14)
C31 0.0176(16) 0.0219(16) 0.027(2) -0.0026(15) 0.0061(14) -0.0018(14)
C32 0.0197(16) 0.0222(16) 0.0200(19) 0.0009(14) 0.0077(14) 0.0007(13)
C33 0.0277(18) 0.038(2) 0.0175(19) -0.0024(16) 0.0027(15) 0.0003(16)
C34 0.0293(19) 0.047(2) 0.027(2) -0.0109(18) 0.0048(17) -0.0025(18)
C35 0.030(2) 0.062(3) 0.019(2) 0.0009(19) 0.0060(16) -0.0057(19)
C36 0.042(2) 0.048(2) 0.020(2) 0.0010(18) 0.0015(17) 0.0126(19)
C37 0.043(2) 0.037(2) 0.0106(18) -0.0043(15) 0.0033(16) -0.0004(18)
C38 0.050(2) 0.042(2) 0.025(2) -0.0028(18) 0.0105(19) -0.010(2)
C39 0.060(3) 0.033(2) 0.038(3) -0.0117(19) 0.017(2) -0.004(2)
C40 0.047(2) 0.0240(18) 0.031(2) -0.0023(16) 0.0111(18) -0.0013(17)
C41 0.0216(17) 0.0260(17) 0.028(2) -0.0006(15) 0.0096(15) -0.0031(14)
C42 0.0199(16) 0.0222(16) 0.025(2) 0.0036(14) 0.0093(14) 0.0017(14)
C43 0.0288(18) 0.0275(18) 0.028(2) 0.0052(16) 0.0118(16) 0.0030(15)
C44 0.0288(19) 0.0340(19) 0.025(2) 0.0129(16) 0.0118(16) 0.0058(16)
C45 0.0239(17) 0.037(2) 0.0184(19) 0.0079(15) 0.0077(14) 0.0084(15)
C46 0.0257(17) 0.0281(17) 0.0132(17) -0.0012(14) 0.0072(14) 0.0024(14)
C47 0.0206(16) 0.0326(18) 0.0210(19) -0.0025(15) 0.0077(14) 0.0030(15)
C48 0.0257(18) 0.045(2) 0.0177(19) 0.0096(16) 0.0093(15) 0.0075(16)
C49 0.0292(19) 0.036(2) 0.032(2) 0.0145(17) 0.0111(17) 0.0072(17)
C50 0.0268(18) 0.0291(18) 0.029(2) 0.0037(16) 0.0116(16) 0.0041(15)
C51 0.0142(15) 0.0211(16) 0.029(2) 0.0033(14) 0.0084(14) 0.0019(13)
C52 0.0149(15) 0.0240(17) 0.029(2) -0.0016(15) 0.0082(14) -0.0003(13)
C53 0.0235(18) 0.0309(19) 0.040(2) -0.0061(17) 0.0115(16) 0.0012(15)
C54 0.0255(18) 0.036(2) 0.038(2) -0.0127(18) 0.0095(17) -0.0014(16)
C55 0.0236(19) 0.049(2) 0.035(2) -0.011(2) 0.0051(17) 0.0031(18)
C56 0.0277(18) 0.038(2) 0.0148(19) -0.0038(15) 0.0019(14) 0.0016(16)

loop_
_atom_type_symbol
_atom_type_description
_atom_type_scat_dispersion_real
_atom_type_scat_dispersion_imag
_atom_type_scat_source
C C 0.0033 0.0016 'International Tables Vol C Tables 4.2.6.8 and 6.1.1.4'
H H 0.0000 0.0000 'International Tables Vol C Tables 4.2.6.8 and 6.1.1.4'
N N 0.0061 0.0033 'International Tables Vol C Tables 4.2.6.8 and 6.1.1.4'
O O 0.0106 0.0060 'International Tables Vol C Tables 4.2.6.8 and 6.1.1.4'
Mn Mn 0.3368 0.7283 'International Tables Vol C Tables 4.2.6.8 and 6.1.1.4'

loop_
_geom_angle_atom_site_label_1
_geom_angle_atom_site_label_2
_geom_angle_atom_site_label_3
_geom_angle
_geom_angle_site_symmetry_1
_geom_angle_site_symmetry_3
O1 Mn1 N2 91.87(10) . .
O1 Mn1 O8 97.79(9) . 1_655
N2 Mn1 O8 143.30(9) . 1_655
O1 Mn1 N1 164.27(11) . .
N2 Mn1 N1 73.61(11) . .
O8 Mn1 N1 90.72(9) 1_655 .
O1 Mn1 O6 101.45(10) . .
N2 Mn1 O6 83.07(10) . .
O8 Mn1 O6 128.70(9) 1_655 .
N1 Mn1 O6 83.14(10) . .
O1 Mn1 O5 99.83(9) . .
N2 Mn1 O5 138.84(9) . .
O8 Mn1 O5 74.11(8) 1_655 .
N1 Mn1 O5 95.21(10) . .
O6 Mn1 O5 56.02(9) . .
O1 Mn1 O7 90.12(10) . 1_655
N2 Mn1 O7 89.29(9) . 1_655
O8 Mn1 O7 55.55(8) 1_655 1_655
N1 Mn1 O7 83.79(10) . 1_655
O6 Mn1 O7 166.30(9) . 1_655
O5 Mn1 O7 129.60(8) . 1_655
O9 Mn2 O8 100.63(9) . 1_655
O9 Mn2 O12 78.65(9) . 1_455
O8 Mn2 O12 179.03(9) 1_655 1_455
O9 Mn2 O5 178.87(10) . .
O8 Mn2 O5 79.22(9) 1_655 .
O12 Mn2 O5 101.48(9) 1_455 .
O9 Mn2 O3 94.44(10) . 4_566
O8 Mn2 O3 89.70(9) 1_655 4_566
O12 Mn2 O3 91.00(9) 1_455 4_566
O5 Mn2 O3 86.68(9) . 4_566
O9 Mn2 O2 82.62(9) . .
O8 Mn2 O2 91.60(9) 1_655 .
O12 Mn2 O2 87.67(9) 1_455 .
O5 Mn2 O2 96.26(9) . .
O3 Mn2 O2 176.96(8) 4_566 .
O4 Mn3 N13 91.51(10) 4_566 .
O4 Mn3 O12 94.64(9) 4_566 1_455
N13 Mn3 O12 142.17(9) . 1_455
O4 Mn3 O10 97.51(10) 4_566 .
N13 Mn3 O10 88.95(10) . .
O12 Mn3 O10 126.93(9) 1_455 .
O4 Mn3 N4 163.24(10) 4_566 .
N13 Mn3 N4 73.19(10) . .
O12 Mn3 N4 93.53(9) 1_455 .
O10 Mn3 N4 89.19(9) . .
O4 Mn3 O9 96.07(9) 4_566 .
N13 Mn3 O9 144.30(9) . .
O12 Mn3 O9 71.95(8) 1_455 .
O10 Mn3 O9 55.51(9) . .
N4 Mn3 O9 100.37(10) . .
O4 Mn3 O11 86.70(9) 4_566 1_455
N13 Mn3 O11 88.20(9) . 1_455
O12 Mn3 O11 55.06(8) 1_455 1_455
O10 Mn3 O11 174.97(8) . 1_455
N4 Mn3 O11 86.02(9) . 1_455
O9 Mn3 O11 126.96(8) . 1_455
C7 O1 Mn1 129.4(2) . .
C7 O2 Mn2 130.7(2) . .
C8 O3 Mn2 131.6(2) . 4_565
C8 O4 Mn3 131.3(2) . 4_565
C19 O5 Mn2 167.1(2) . .
C19 O5 Mn1 89.3(2) . .
Mn2 O5 Mn1 91.19(9) . .
C19 O6 Mn1 93.3(2) . .
C20 O7 Mn1 86.7(2) . 1_455
C20 O8 Mn2 148.5(2) . 1_455
C20 O8 Mn1 96.5(2) . 1_455
Mn2 O8 Mn1 96.15(8) 1_455 1_455
C31 O9 Mn2 163.7(2) . .
C31 O9 Mn3 87.5(2) . .
Mn2 O9 Mn3 93.66(9) . .
C31 O10 Mn3 95.1(2) . .
C32 O11 Mn3 86.2(2) . 1_655
C32 O12 Mn2 143.5(2) . 1_655
C32 O12 Mn3 97.3(2) . 1_655
Mn2 O12 Mn3 98.97(8) 1_655 1_655
C37 N1 C41 119.0(3) . .
C37 N1 Mn1 124.2(2) . .
C41 N1 Mn1 115.5(2) . .
C46 N2 C42 119.3(3) . .
C46 N2 Mn1 123.0(2) . .
C42 N2 Mn1 117.6(2) . .
C56 N4 C52 118.7(3) . .
C56 N4 Mn3 124.8(2) . .
C52 N4 Mn3 116.5(2) . .
C47 N13 C51 118.5(3) . .
C47 N13 Mn3 123.2(2) . .
C51 N13 Mn3 118.2(2) . .
C2 C1 C6 118.4(3) . .
C2 C1 C7 118.8(3) . .
C6 C1 C7 122.8(3) . .
C1 C2 C3 121.4(3) . .
C1 C2 H2A 119.3 . .
C3 C2 H2A 119.3 . .
C2 C3 C4 118.9(3) . .
C2 C3 C8 119.4(3) . .
C4 C3 C8 121.7(3) . .
C3 C4 C5 121.3(3) . .
C3 C4 H4A 119.3 . .
C5 C4 H4A 119.3 . .
C6 C5 C4 117.9(3) . .
C6 C5 C9 123.4(3) . .
C4 C5 C9 118.8(3) . .
C5 C6 C1 122.1(3) . .
C5 C6 H6A 119.0 . .
C1 C6 H6A 119.0 . .
O2 C7 O1 125.4(3) . .
O2 C7 C1 120.4(3) . .
O1 C7 C1 114.2(3) . .
O3 C8 O4 126.1(3) . .
O3 C8 C3 119.9(3) . .
O4 C8 C3 114.1(3) . .
C11 C9 C10 108.4(4) . .
C11 C9 C5 112.3(3) . .
C10 C9 C5 109.0(3) . .
C11 C9 C12 108.8(4) . .
C10 C9 C12 108.8(4) . .
C5 C9 C12 109.5(3) . .
C9 C10 H10A 109.5 . .
C9 C10 H10B 109.5 . .
H10A C10 H10B 109.5 . .
C9 C10 H10C 109.5 . .
H10A C10 H10C 109.5 . .
H10B C10 H10C 109.5 . .
C9 C11 H11A 109.5 . .
C9 C11 H11B 109.5 . .
H11A C11 H11B 109.5 . .
C9 C11 H11C 109.5 . .
H11A C11 H11C 109.5 . .
H11B C11 H11C 109.5 . .
C9 C12 H12A 109.5 . .
C9 C12 H12B 109.5 . .
H12A C12 H12B 109.5 . .
C9 C12 H12C 109.5 . .
H12A C12 H12C 109.5 . .
H12B C12 H12C 109.5 . .
C18 C13 C14 119.9(3) . .
C18 C13 C19 120.6(3) . .
C14 C13 C19 119.5(3) . .
C15 C14 C13 119.5(3) . .
C15 C14 H14A 120.2 . .
C13 C14 H14A 120.2 . .
C14 C15 C16 119.7(3) . .
C14 C15 C20 120.3(3) . .
C16 C15 C20 120.0(3) . .
C15 C16 C17 121.5(3) . .
C15 C16 H16A 119.3 . .
C17 C16 H16A 119.3 . .
C16 C17 C18 117.2(3) . .
C16 C17 C21 120.8(3) . .
C18 C17 C21 122.0(3) . .
C13 C18 C17 121.8(3) . .
C13 C18 H18A 119.1 . .
C17 C18 H18A 119.1 . .
O6 C19 O5 120.2(3) . .
O6 C19 C13 120.3(3) . .
O5 C19 C13 119.5(3) . .
O7 C20 O8 121.2(3) . .
O7 C20 C15 120.8(3) . .
O8 C20 C15 118.0(3) . .
C24 C21 C23' 80.5(7) . .
C24 C21 C22' 123.4(8) . .
C23' C21 C22' 111.7(9) . .
C24 C21 C17 113.5(5) . .
C23' C21 C17 110.0(6) . .
C22' C21 C17 112.8(7) . .
C24 C21 C22 112.0(8) . .
C23' C21 C22 126.3(9) . .
C17 C21 C22 111.0(8) . .
C24 C21 C23 108.4(7) . .
C22' C21 C23 90.1(7) . .
C17 C21 C23 103.8(5) . .
C22 C21 C23 107.5(7) . .
C23' C21 C24' 107.3(7) . .
C22' C21 C24' 104.4(8) . .
C17 C21 C24' 110.3(5) . .
C22 C21 C24' 89.1(7) . .
C23 C21 C24' 133.4(6) . .
C21 C22 H22A 109.5 . .
C21 C22 H22B 109.5 . .
C21 C22 H22C 109.5 . .
C21 C23 H23A 109.5 . .
C21 C23 H23B 109.5 . .
C21 C23 H23C 109.5 . .
C21 C24 H24A 109.5 . .
C21 C24 H24B 109.5 . .
C21 C24 H24C 109.5 . .
C21 C22' H22D 109.5 . .
C21 C22' H22E 109.5 . .
H22D C22' H22E 109.5 . .
C21 C22' H22F 109.5 . .
H22D C22' H22F 109.5 . .
H22E C22' H22F 109.5 . .
C21 C23' H23D 109.5 . .
C21 C23' H23E 109.5 . .
H23D C23' H23E 109.5 . .
C21 C23' H23F 109.5 . .
H23D C23' H23F 109.5 . .
H23E C23' H23F 109.5 . .
C21 C24' H24D 109.5 . .
C21 C24' H24E 109.5 . .
H24D C24' H24E 109.5 . .
C21 C24' H24F 109.5 . .
H24D C24' H24F 109.5 . .
H24E C24' H24F 109.5 . .
C30 C25 C26 120.2(3) . .
C30 C25 C31 119.7(3) . .
C26 C25 C31 120.0(3) . .
C27 C26 C25 119.1(3) . .
C27 C26 H26A 120.4 . .
C25 C26 H26A 120.4 . .
C26 C27 C28 120.3(3) . .
C26 C27 C32 120.1(3) . .
C28 C27 C32 119.6(3) . .
C29 C28 C27 121.3(3) . .
C29 C28 H28A 119.3 . .
C27 C28 H28A 119.3 . .
C28 C29 C30 117.3(3) . .
C28 C29 C33 122.2(3) . .
C30 C29 C33 120.3(3) . .
C25 C30 C29 121.4(3) . .
C25 C30 H30A 119.3 . .
C29 C30 H30A 119.3 . .
O9 C31 O10 120.9(3) . .
O9 C31 C25 119.3(3) . .
O10 C31 C25 119.7(3) . .
O11 C32 O12 121.4(3) . .
O11 C32 C27 120.3(3) . .
O12 C32 C27 118.3(3) . .
C35 C33 C29 111.0(3) . .
C35 C33 C34 110.2(3) . .
C29 C33 C34 106.4(3) . .
C35 C33 C36 108.3(3) . .
C29 C33 C36 112.2(3) . .
C34 C33 C36 108.6(3) . .
C33 C34 H34A 109.5 . .
C33 C34 H34B 109.5 . .
H34A C34 H34B 109.5 . .
C33 C34 H34C 109.5 . .
H34A C34 H34C 109.5 . .
H34B C34 H34C 109.5 . .
C33 C35 H35A 109.5 . .
C33 C35 H35B 109.5 . .
H35A C35 H35B 109.5 . .
C33 C35 H35C 109.5 . .
H35A C35 H35C 109.5 . .
H35B C35 H35C 109.5 . .
C33 C36 H36A 109.5 . .
C33 C36 H36B 109.5 . .
H36A C36 H36B 109.5 . .
C33 C36 H36C 109.5 . .
H36A C36 H36C 109.5 . .
H36B C36 H36C 109.5 . .
N1 C37 C38 123.5(4) . .
N1 C37 H37A 118.2 . .
C38 C37 H37A 118.2 . .
C37 C38 C39 117.7(4) . .
C37 C38 H38A 121.1 . .
C39 C38 H38A 121.1 . .
C40 C39 C38 120.1(4) . .
C40 C39 H39A 120.0 . .
C38 C39 H39A 120.0 . .
C39 C40 C41 118.8(4) . .
C39 C40 H40A 120.6 . .
C41 C40 H40A 120.6 . .
N1 C41 C40 120.8(4) . .
N1 C41 C42 116.2(3) . .
C40 C41 C42 123.0(3) . .
N2 C42 C43 121.1(3) . .
N2 C42 C41 115.9(3) . .
C43 C42 C41 123.0(3) . .
C44 C43 C42 119.5(3) . .
C44 C43 H43A 120.3 . .
C42 C43 H43A 120.3 . .
C43 C44 C45 119.2(3) . .
C43 C44 H44A 120.4 . .
C45 C44 H44A 120.4 . .
C44 C45 C46 118.2(3) . .
C44 C45 H45A 120.9 . .
C46 C45 H45A 120.9 . .
N2 C46 C45 122.6(3) . .
N2 C46 H46A 118.7 . .
C45 C46 H46A 118.7 . .
N13 C47 C48 123.1(3) . .
N13 C47 H47A 118.4 . .
C48 C47 H47A 118.4 . .
C47 C48 C49 118.0(4) . .
C47 C48 H48A 121.0 . .
C49 C48 H48A 121.0 . .
C48 C49 C50 119.6(3) . .
C48 C49 H49A 120.2 . .
C50 C49 H49A 120.2 . .
C51 C50 C49 118.8(3) . .
C51 C50 H50A 120.6 . .
C49 C50 H50A 120.6 . .
N13 C51 C50 122.0(3) . .
N13 C51 C52 115.9(3) . .
C50 C51 C52 122.1(3) . .
N4 C52 C53 121.1(3) . .
N4 C52 C51 116.1(3) . .
C53 C52 C51 122.9(3) . .
C54 C53 C52 119.3(4) . .
C54 C53 H53A 120.4 . .
C52 C53 H53A 120.4 . .
C55 C54 C53 118.9(4) . .
C55 C54 H54A 120.5 . .
C53 C54 H54A 120.5 . .
C54 C55 C56 118.9(4) . .
C54 C55 H55A 120.6 . .
C56 C55 H55A 120.6 . .
N4 C56 C55 123.2(4) . .
N4 C56 H56A 118.4 . .
C55 C56 H56A 118.4 . .

loop_
_geom_bond_atom_site_label_1
_geom_bond_atom_site_label_2
_geom_bond_distance
_geom_bond_site_symmetry_2
Mn1 O1 2.077(2) .
Mn1 N2 2.218(3) .
Mn1 O8 2.235(2) 1_655
Mn1 N1 2.255(3) .
Mn1 O6 2.306(2) .
Mn1 O5 2.381(3) .
Mn1 O7 2.480(3) 1_655
Mn2 O9 2.166(2) .
Mn2 O8 2.167(2) 1_655
Mn2 O12 2.177(2) 1_455
Mn2 O5 2.200(2) .
Mn2 O3 2.249(2) 4_566
Mn2 O2 2.299(2) .
Mn3 O4 2.081(2) 4_566
Mn3 N13 2.230(3) .
Mn3 O12 2.243(2) 1_455
Mn3 O10 2.268(2) .
Mn3 N4 2.270(3) .
Mn3 O9 2.434(3) .
Mn3 O11 2.505(2) 1_455
O1 C7 1.269(4) .
O2 C7 1.254(4) .
O3 C8 1.259(4) .
O3 Mn2 2.249(2) 4_565
O4 C8 1.268(4) .
O4 Mn3 2.081(2) 4_565
O5 C19 1.281(4) .
O6 C19 1.259(4) .
O7 C20 1.238(4) .
O7 Mn1 2.480(2) 1_455
O8 C20 1.296(4) .
O8 Mn2 2.167(2) 1_455
O8 Mn1 2.235(2) 1_455
O9 C31 1.260(4) .
O10 C31 1.262(4) .
O11 C32 1.247(4) .
O11 Mn3 2.505(2) 1_655
O12 C32 1.284(4) .
O12 Mn2 2.177(2) 1_655
O12 Mn3 2.243(2) 1_655
N1 C37 1.330(5) .
N1 C41 1.356(4) .
N2 C46 1.337(4) .
N2 C42 1.348(4) .
N4 C56 1.334(4) .
N4 C52 1.359(4) .
N13 C47 1.343(4) .
N13 C51 1.351(4) .
C1 C2 1.393(5) .
C1 C6 1.403(4) .
C1 C7 1.530(5) .
C2 C3 1.396(5) .
C2 H2A 0.9500 .
C3 C4 1.401(4) .
C3 C8 1.524(5) .
C4 C5 1.407(5) .
C4 H4A 0.9500 .
C5 C6 1.395(5) .
C5 C9 1.547(5) .
C6 H6A 0.9500 .
C9 C11 1.530(6) .
C9 C10 1.533(6) .
C9 C12 1.547(6) .
C10 H10A 0.9800 .
C10 H10B 0.9800 .
C10 H10C 0.9800 .
C11 H11A 0.9800 .
C11 H11B 0.9800 .
C11 H11C 0.9800 .
C12 H12A 0.9800 .
C12 H12B 0.9800 .
C12 H12C 0.9800 .
C13 C18 1.388(5) .
C13 C14 1.396(4) .
C13 C19 1.498(5) .
C14 C15 1.393(5) .
C14 H14A 0.9500 .
C15 C16 1.399(5) .
C15 C20 1.499(4) .
C16 C17 1.402(4) .
C16 H16A 0.9500 .
C17 C18 1.402(5) .
C17 C21 1.521(5) .
C18 H18A 0.9500 .
C21 C24 1.506(9) .
C21 C23' 1.504(9) .
C21 C22' 1.521(11) .
C21 C22 1.534(10) .
C21 C23 1.570(10) .
C21 C24' 1.579(9) .
C22 H22A 0.9800 .
C22 H22B 0.9800 .
C22 H22C 0.9800 .
C23 H23A 0.9800 .
C23 H23B 0.9800 .
C23 H23C 0.9800 .
C24 H24A 0.9800 .
C24 H24B 0.9800 .
C24 H24C 0.9800 .
C22' H22D 0.9800 .
C22' H22E 0.9800 .
C22' H22F 0.9800 .
C23' H23D 0.9800 .
C23' H23E 0.9800 .
C23' H23F 0.9800 .
C24' H24D 0.9800 .
C24' H24E 0.9800 .
C24' H24F 0.9800 .
C25 C30 1.389(5) .
C25 C26 1.394(4) .
C25 C31 1.508(5) .
C26 C27 1.386(5) .
C26 H26A 0.9500 .
C27 C28 1.400(5) .
C27 C32 1.506(4) .
C28 C29 1.394(4) .
C28 H28A 0.9500 .
C29 C30 1.406(5) .
C29 C33 1.537(5) .
C30 H30A 0.9500 .
C33 C35 1.532(5) .
C33 C34 1.538(5) .
C33 C36 1.541(5) .
C34 H34A 0.9800 .
C34 H34B 0.9800 .
C34 H34C 0.9800 .
C35 H35A 0.9800 .
C35 H35B 0.9800 .
C35 H35C 0.9800 .
C36 H36A 0.9800 .
C36 H36B 0.9800 .
C36 H36C 0.9800 .
C37 C38 1.380(5) .
C37 H37A 0.9500 .
C38 C39 1.384(6) .
C38 H38A 0.9500 .
C39 C40 1.382(6) .
C39 H39A 0.9500 .
C40 C41 1.401(5) .
C40 H40A 0.9500 .
C41 C42 1.482(5) .
C42 C43 1.391(5) .
C43 C44 1.387(5) .
C43 H43A 0.9500 .
C44 C45 1.388(5) .
C44 H44A 0.9500 .
C45 C46 1.391(5) .
C45 H45A 0.9500 .
C46 H46A 0.9500 .
C47 C48 1.389(5) .
C47 H47A 0.9500 .
C48 C49 1.389(5) .
C48 H48A 0.9500 .
C49 C50 1.393(5) .
C49 H49A 0.9500 .
C50 C51 1.390(5) .
C50 H50A 0.9500 .
C51 C52 1.494(5) .
C52 C53 1.400(5) .
C53 C54 1.397(6) .
C53 H53A 0.9500 .
C54 C55 1.374(6) .
C54 H54A 0.9500 .
C55 C56 1.390(5) .
C55 H55A 0.9500 .
C56 H56A 0.9500 .

loop_
_geom_torsion_atom_site_label_1
_geom_torsion_atom_site_label_2
_geom_torsion_atom_site_label_3
_geom_torsion_atom_site_label_4
_geom_torsion
_geom_torsion_site_symmetry_1
N2 Mn1 O1 C7 173.4(3) .
O8 Mn1 O1 C7 28.9(3) 1_655
N1 Mn1 O1 C7 151.1(4) .
O6 Mn1 O1 C7 -103.3(3) .
O5 Mn1 O1 C7 -46.2(3) .
O7 Mn1 O1 C7 84.1(3) 1_655
O9 Mn2 O2 C7 -133.0(3) .
O8 Mn2 O2 C7 -32.5(3) 1_655
O12 Mn2 O2 C7 148.1(3) 1_455
O5 Mn2 O2 C7 46.8(3) .
O8 Mn2 O5 C19 124.0(11) 1_655
O12 Mn2 O5 C19 -55.3(11) 1_455
O3 Mn2 O5 C19 -145.7(11) 4_566
O2 Mn2 O5 C19 33.6(11) .
O8 Mn2 O5 Mn1 31.90(8) 1_655
O12 Mn2 O5 Mn1 -147.43(8) 1_455
O3 Mn2 O5 Mn1 122.23(9) 4_566
O2 Mn2 O5 Mn1 -58.54(9) .
O1 Mn1 O5 C19 -103.3(2) .
N2 Mn1 O5 C19 1.1(3) .
O8 Mn1 O5 C19 161.4(2) 1_655
N1 Mn1 O5 C19 72.1(2) .
O6 Mn1 O5 C19 -6.02(19) .
O7 Mn1 O5 C19 158.34(19) 1_655
O1 Mn1 O5 Mn2 63.82(10) .
N2 Mn1 O5 Mn2 168.21(12) .
O8 Mn1 O5 Mn2 -31.55(8) 1_655
N1 Mn1 O5 Mn2 -120.82(10) .
O6 Mn1 O5 Mn2 161.07(13) .
O7 Mn1 O5 Mn2 -34.57(14) 1_655
O1 Mn1 O6 C19 100.3(2) .
N2 Mn1 O6 C19 -169.1(2) .
O8 Mn1 O6 C19 -9.5(3) 1_655
N1 Mn1 O6 C19 -94.9(2) .
O5 Mn1 O6 C19 6.13(19) .
O7 Mn1 O6 C19 -112.6(4) 1_655
O8 Mn2 O9 C31 57.4(9) 1_655
O12 Mn2 O9 C31 -123.2(9) 1_455
